data_4078093
loop_
_publ_author_name
'Przyojski, Jacob A.'
'Arman, Hadi D.'
'Tonzetich, Zachary J.'

_publ_section_title
;
 Complexes of Iron(II) and Iron(III) Containing Aryl-Substituted
 N-Heterocyclic Carbene Ligands
;
_journal_issue 8
_journal_name_full Organometallics
_journal_page_first 3264
_journal_paper_doi 10.1021/om300106u
_journal_volume 31
_journal_year 2012
_chemical_formula_moiety 'C42 H48 Cl4 Fe2 N4'
_chemical_formula_sum 'C42 H48 Cl4 Fe2 N4'
_chemical_formula_weight 862.34
_chemical_name_systematic
;
<b>[Fe~2~Cl~2~(\m-Cl)~2~(IMes)~2~]</b>  
 ? 
;
_space_group_IT_number 14
_symmetry_cell_setting monoclinic
_symmetry_space_group_name_Hall '-P 2ybc'
_symmetry_space_group_name_H-M 'P 1 21/c 1'
_atom_sites_solution_hydrogens geom
_atom_sites_solution_primary direct
_atom_sites_solution_secondary difmap
_audit_creation_method SHELXL-97
_cell_angle_alpha 90.00
_cell_angle_beta 115.592(8)
_cell_angle_gamma 90.00
_cell_formula_units_Z 2
_cell_length_a 11.3358(12)
_cell_length_b 17.994(2)
_cell_length_c 11.2776(13)
_cell_measurement_reflns_used 9062
_cell_measurement_temperature 98(2)
_cell_measurement_theta_max 27.6
_cell_measurement_theta_min 3.0
_cell_volume 2074.7(4)
_computing_cell_refinement
;
CrystalClear-SM Expert 2.0 r3 (Rigaku, 2009)
;
_computing_data_collection
;
CrystalClear-SM Expert 2.0 r3 (Rigaku, 2009)
;
_computing_data_reduction
;
CrystalClear-SM Expert 2.0 r3 (Rigaku, 2009)
;
_computing_publication_material 'publCIF (Westrip, 2010)'
_computing_structure_refinement 'SHELXL-97 (Sheldrick, 1997)'
_computing_structure_solution 'SHELXS-97 (Sheldrick, 1990)'
_diffrn_ambient_temperature 98(2)
_diffrn_detector_area_resol_mean 28.5714
_diffrn_measured_fraction_theta_full 0.999
_diffrn_measured_fraction_theta_max 0.999
_diffrn_measurement_device_type
;
Saturn724 (2x2 bin mode)
;
_diffrn_measurement_method \w
_diffrn_radiation_monochromator graphite
_diffrn_radiation_source 'sealed tube'
_diffrn_radiation_type MoK\a
_diffrn_radiation_wavelength 0.71073
_diffrn_reflns_av_R_equivalents 0.0576
_diffrn_reflns_av_sigmaI/netI 0.0577
_diffrn_reflns_limit_h_max 13
_diffrn_reflns_limit_h_min -11
_diffrn_reflns_limit_k_max 22
_diffrn_reflns_limit_k_min -22
_diffrn_reflns_limit_l_max 12
_diffrn_reflns_limit_l_min -13
_diffrn_reflns_number 14217
_diffrn_reflns_reduction_process 'Lp corrections applied'
_diffrn_reflns_theta_full 26.00
_diffrn_reflns_theta_max 26.00
_diffrn_reflns_theta_min 3.02
_diffrn_standards_decay_% <1
_diffrn_standards_interval_count 0
_diffrn_standards_number 0
_exptl_absorpt_coefficient_mu 0.991
_exptl_absorpt_correction_T_max 1.000
_exptl_absorpt_correction_T_min 0.674
_exptl_absorpt_correction_type multi-scan
_exptl_absorpt_process_details 'ABSCOR (Higashi, 1995)'
_exptl_crystal_colour yellow
_exptl_crystal_density_diffrn 1.380
_exptl_crystal_density_method 'not measured'
_exptl_crystal_description chip
_exptl_crystal_F_000 896
_exptl_crystal_size_max 0.19
_exptl_crystal_size_mid 0.11
_exptl_crystal_size_min 0.08
_refine_diff_density_max 1.735
_refine_diff_density_min -0.530
_refine_diff_density_rms 0.111
_refine_ls_extinction_method none
_refine_ls_goodness_of_fit_ref 1.099
_refine_ls_hydrogen_treatment constr
_refine_ls_matrix_type full
_refine_ls_number_parameters 235
_refine_ls_number_reflns 4065
_refine_ls_number_restraints 0
_refine_ls_restrained_S_all 1.099
_refine_ls_R_factor_all 0.0830
_refine_ls_R_factor_gt 0.0601
_refine_ls_shift/su_max 0.000
_refine_ls_shift/su_mean 0.000
_refine_ls_structure_factor_coef Fsqd
_refine_ls_weighting_details 'calc w=1/[\s^2^(Fo^2^)+(0.0200P)^2^+9.0000P] where P=(Fo^2^+2Fc^2^)/3'
_refine_ls_weighting_scheme calc
_refine_ls_wR_factor_gt 0.1239
_refine_ls_wR_factor_ref 0.1327
_reflns_number_gt 3068
_reflns_number_total 4065
_reflns_threshold_expression >2sigma(I)
_cod_data_source_file om300106u_si_002.cif
_cod_data_source_block cd0916a
_cod_original_sg_symbol_H-M P2(1)/c
_cod_database_code 4078093

loop_
_symmetry_equiv_pos_as_xyz
'x, y, z'
'-x, y+1/2, -z+1/2'
'-x, -y, -z'
'x, -y-1/2, z-1/2'

loop_
_atom_site_label
_atom_site_type_symbol
_atom_site_fract_x
_atom_site_fract_y
_atom_site_fract_z
_atom_site_U_iso_or_equiv
_atom_site_adp_type
_atom_site_occupancy
_atom_site_symmetry_multiplicity
_atom_site_calc_flag
_atom_site_refinement_flags
Fe1 Fe 0.00354(6) 0.48389(3) 0.14481(6) 0.01973(17) Uani 1 1 d .
Cl2 Cl 0.00746(11) 0.57099(6) 0.28725(12) 0.0258(3) Uani 1 1 d .
Cl1 Cl 0.16772(10) 0.49886(6) 0.07033(11) 0.0243(3) Uani 1 1 d .
N1 N -0.1055(3) 0.32817(19) 0.1645(4) 0.0187(8) Uani 1 1 d .
N2 N 0.1016(3) 0.32813(18) 0.2682(4) 0.0172(7) Uani 1 1 d .
C13 C 0.2363(4) 0.3513(2) 0.3411(4) 0.0205(9) Uani 1 1 d .
C9 C -0.3101(5) 0.3276(2) -0.0339(5) 0.0241(10) Uani 1 1 d .
C4 C -0.2408(4) 0.3496(2) 0.0954(4) 0.0196(9) Uani 1 1 d .
C2 C -0.0698(4) 0.2561(2) 0.2094(4) 0.0205(9) Uani 1 1 d .
H2A H -0.1253 0.2158 0.1969 0.025 Uiso 1 1 calc R
C8 C -0.4421(5) 0.3443(2) -0.0961(5) 0.0256(10) Uani 1 1 d .
H8A H -0.4906 0.3299 -0.1830 0.031 Uiso 1 1 calc R
C15 C 0.4556(5) 0.3532(3) 0.3714(5) 0.0298(11) Uani 1 1 d .
H15A H 0.5187 0.3427 0.3418 0.036 Uiso 1 1 calc R
C1 C -0.0002(4) 0.3732(2) 0.1992(4) 0.0182(9) Uani 1 1 d .
C5 C -0.2978(4) 0.3887(2) 0.1650(5) 0.0205(9) Uani 1 1 d .
C7 C -0.5034(5) 0.3823(2) -0.0311(5) 0.0253(10) Uani 1 1 d .
C14 C 0.3268(5) 0.3346(2) 0.2921(5) 0.0254(10) Uani 1 1 d .
C6 C -0.4308(4) 0.4045(2) 0.0970(5) 0.0235(10) Uani 1 1 d .
H6A H -0.4718 0.4309 0.1396 0.028 Uiso 1 1 calc R
C3 C 0.0608(5) 0.2564(2) 0.2745(5) 0.0237(10) Uani 1 1 d .
H3A H 0.1139 0.2160 0.3160 0.028 Uiso 1 1 calc R
C16 C 0.4945(5) 0.3868(3) 0.4928(5) 0.0285(11) Uani 1 1 d .
C18 C 0.2687(4) 0.3851(2) 0.4617(5) 0.0242(10) Uani 1 1 d .
C10 C -0.2207(5) 0.4134(3) 0.3034(5) 0.0262(10) Uani 1 1 d .
H10A H -0.1315 0.3978 0.3335 0.039 Uiso 1 1 calc R
H10B H -0.2570 0.3918 0.3582 0.039 Uiso 1 1 calc R
H10C H -0.2240 0.4666 0.3078 0.039 Uiso 1 1 calc R
C19 C 0.2858(5) 0.2976(3) 0.1611(5) 0.0306(11) Uani 1 1 d .
H19A H 0.1930 0.2895 0.1219 0.046 Uiso 1 1 calc R
H19B H 0.3301 0.2508 0.1728 0.046 Uiso 1 1 calc R
H19C H 0.3081 0.3289 0.1049 0.046 Uiso 1 1 calc R
C17 C 0.4000(5) 0.4026(3) 0.5366(5) 0.0289(11) Uani 1 1 d .
H17A H 0.4249 0.4253 0.6180 0.035 Uiso 1 1 calc R
C11 C -0.6473(4) 0.3997(3) -0.1014(5) 0.0310(11) Uani 1 1 d .
H11A H -0.6742 0.4260 -0.0432 0.047 Uiso 1 1 calc R
H11B H -0.6959 0.3542 -0.1290 0.047 Uiso 1 1 calc R
H11C H -0.6635 0.4300 -0.1770 0.047 Uiso 1 1 calc R
C12 C -0.2441(5) 0.2882(3) -0.1066(5) 0.0331(12) Uani 1 1 d .
H12A H -0.3074 0.2772 -0.1944 0.050 Uiso 1 1 calc R
H12B H -0.2057 0.2428 -0.0619 0.050 Uiso 1 1 calc R
H12C H -0.1770 0.3195 -0.1099 0.050 Uiso 1 1 calc R
C20 C 0.6364(5) 0.4052(3) 0.5773(5) 0.0397(13) Uani 1 1 d .
H20A H 0.6879 0.3910 0.5321 0.060 Uiso 1 1 calc R
H20B H 0.6662 0.3786 0.6589 0.060 Uiso 1 1 calc R
H20C H 0.6453 0.4576 0.5945 0.060 Uiso 1 1 calc R
C21 C 0.1678(5) 0.4016(3) 0.5115(5) 0.0308(11) Uani 1 1 d .
H21A H 0.0831 0.3864 0.4470 0.046 Uiso 1 1 calc R
H21B H 0.1669 0.4540 0.5273 0.046 Uiso 1 1 calc R
H21C H 0.1890 0.3750 0.5919 0.046 Uiso 1 1 calc R

loop_
_atom_site_aniso_label
_atom_site_aniso_U_11
_atom_site_aniso_U_22
_atom_site_aniso_U_33
_atom_site_aniso_U_23
_atom_site_aniso_U_13
_atom_site_aniso_U_12
Fe1 0.0245(3) 0.0146(3) 0.0223(4) 0.0005(3) 0.0122(3) 0.0004(3)
Cl2 0.0299(6) 0.0168(5) 0.0333(7) -0.0054(5) 0.0162(5) -0.0008(4)
Cl1 0.0174(5) 0.0288(6) 0.0261(6) 0.0062(5) 0.0090(4) 0.0010(4)
N1 0.0228(19) 0.0132(16) 0.022(2) 0.0018(15) 0.0120(16) 0.0019(15)
N2 0.0199(18) 0.0138(17) 0.0189(19) 0.0009(14) 0.0093(15) 0.0010(14)
C13 0.019(2) 0.017(2) 0.024(2) 0.0016(18) 0.0081(18) -0.0001(17)
C9 0.029(2) 0.017(2) 0.028(3) 0.0004(19) 0.013(2) -0.0027(19)
C4 0.018(2) 0.015(2) 0.027(3) 0.0022(18) 0.0106(19) -0.0007(17)
C2 0.025(2) 0.0126(19) 0.026(3) 0.0018(18) 0.0125(19) 0.0012(17)
C8 0.027(2) 0.021(2) 0.026(3) -0.0010(19) 0.010(2) -0.0043(19)
C15 0.023(2) 0.028(3) 0.039(3) 0.010(2) 0.014(2) 0.005(2)
C1 0.022(2) 0.017(2) 0.016(2) -0.0011(17) 0.0092(18) 0.0004(17)
C5 0.024(2) 0.013(2) 0.028(3) 0.0019(18) 0.014(2) -0.0023(17)
C7 0.024(2) 0.021(2) 0.029(3) 0.002(2) 0.011(2) -0.0029(19)
C14 0.029(3) 0.017(2) 0.031(3) 0.0044(19) 0.014(2) 0.0027(19)
C6 0.025(2) 0.018(2) 0.030(3) -0.0010(19) 0.015(2) 0.0017(18)
C3 0.028(3) 0.013(2) 0.033(3) 0.0057(19) 0.017(2) 0.0024(18)
C16 0.022(2) 0.022(2) 0.032(3) 0.009(2) 0.004(2) 0.0004(19)
C18 0.026(2) 0.019(2) 0.027(3) 0.0052(19) 0.011(2) 0.0074(19)
C10 0.029(3) 0.022(2) 0.032(3) -0.003(2) 0.018(2) -0.001(2)
C19 0.030(3) 0.029(3) 0.038(3) -0.004(2) 0.019(2) 0.000(2)
C17 0.033(3) 0.023(2) 0.023(3) 0.001(2) 0.004(2) -0.001(2)
C11 0.023(3) 0.034(3) 0.033(3) 0.003(2) 0.010(2) 0.000(2)
C12 0.037(3) 0.033(3) 0.030(3) -0.006(2) 0.015(2) 0.004(2)
C20 0.029(3) 0.042(3) 0.038(3) 0.010(3) 0.005(2) 0.000(2)
C21 0.035(3) 0.032(3) 0.025(3) 0.002(2) 0.013(2) 0.007(2)

loop_
_atom_type_symbol
_atom_type_description
_atom_type_scat_dispersion_real
_atom_type_scat_dispersion_imag
_atom_type_scat_source
C C 0.0033 0.0016 'International Tables Vol C Tables 4.2.6.8 and 6.1.1.4'
H H 0.0000 0.0000 'International Tables Vol C Tables 4.2.6.8 and 6.1.1.4'
N N 0.0061 0.0033 'International Tables Vol C Tables 4.2.6.8 and 6.1.1.4'
Cl Cl 0.1484 0.1585 'International Tables Vol C Tables 4.2.6.8 and 6.1.1.4'
Fe Fe 0.3463 0.8444 'International Tables Vol C Tables 4.2.6.8 and 6.1.1.4'

loop_
_geom_angle_atom_site_label_1
_geom_angle_atom_site_label_2
_geom_angle_atom_site_label_3
_geom_angle
_geom_angle_site_symmetry_3
C1 Fe1 Cl2 117.05(12) .
C1 Fe1 Cl1 109.38(12) .
Cl2 Fe1 Cl1 113.69(5) .
C1 Fe1 Cl1 108.18(12) 3_565
Cl2 Fe1 Cl1 113.30(5) 3_565
Cl1 Fe1 Cl1 92.50(4) 3_565
Fe1 Cl1 Fe1 87.50(4) 3_565
C1 N1 C2 111.8(4) .
C1 N1 C4 126.6(3) .
C2 N1 C4 121.5(3) .
C1 N2 C3 111.7(4) .
C1 N2 C13 125.7(3) .
C3 N2 C13 122.3(4) .
C18 C13 C14 123.8(4) .
C18 C13 N2 116.8(4) .
C14 C13 N2 119.2(4) .
C4 C9 C8 118.0(4) .
C4 C9 C12 121.3(4) .
C8 C9 C12 120.6(4) .
C9 C4 C5 123.0(4) .
C9 C4 N1 118.8(4) .
C5 C4 N1 118.1(4) .
C3 C2 N1 106.1(4) .
C3 C2 H2A 127.0 .
N1 C2 H2A 127.0 .
C9 C8 C7 121.2(5) .
C9 C8 H8A 119.4 .
C7 C8 H8A 119.4 .
C16 C15 C14 122.8(5) .
C16 C15 H15A 118.6 .
C14 C15 H15A 118.6 .
N2 C1 N1 103.6(3) .
N2 C1 Fe1 128.4(3) .
N1 C1 Fe1 127.8(3) .
C6 C5 C4 116.4(4) .
C6 C5 C10 121.4(4) .
C4 C5 C10 122.2(4) .
C6 C7 C8 119.2(4) .
C6 C7 C11 120.9(4) .
C8 C7 C11 119.9(4) .
C15 C14 C13 116.3(5) .
C15 C14 C19 122.4(4) .
C13 C14 C19 121.3(4) .
C7 C6 C5 122.2(4) .
C7 C6 H6A 118.9 .
C5 C6 H6A 118.9 .
C2 C3 N2 106.8(4) .
C2 C3 H3A 126.6 .
N2 C3 H3A 126.6 .
C15 C16 C17 118.5(4) .
C15 C16 C20 121.1(5) .
C17 C16 C20 120.4(5) .
C13 C18 C17 117.1(4) .
C13 C18 C21 122.0(4) .
C17 C18 C21 120.9(4) .
C5 C10 H10A 109.5 .
C5 C10 H10B 109.5 .
H10A C10 H10B 109.5 .
C5 C10 H10C 109.5 .
H10A C10 H10C 109.5 .
H10B C10 H10C 109.5 .
C14 C19 H19A 109.5 .
C14 C19 H19B 109.5 .
H19A C19 H19B 109.5 .
C14 C19 H19C 109.5 .
H19A C19 H19C 109.5 .
H19B C19 H19C 109.5 .
C16 C17 C18 121.6(5) .
C16 C17 H17A 119.2 .
C18 C17 H17A 119.2 .
C7 C11 H11A 109.5 .
C7 C11 H11B 109.5 .
H11A C11 H11B 109.5 .
C7 C11 H11C 109.5 .
H11A C11 H11C 109.5 .
H11B C11 H11C 109.5 .
C9 C12 H12A 109.5 .
C9 C12 H12B 109.5 .
H12A C12 H12B 109.5 .
C9 C12 H12C 109.5 .
H12A C12 H12C 109.5 .
H12B C12 H12C 109.5 .
C16 C20 H20A 109.5 .
C16 C20 H20B 109.5 .
H20A C20 H20B 109.5 .
C16 C20 H20C 109.5 .
H20A C20 H20C 109.5 .
H20B C20 H20C 109.5 .
C18 C21 H21A 109.5 .
C18 C21 H21B 109.5 .
H21A C21 H21B 109.5 .
C18 C21 H21C 109.5 .
H21A C21 H21C 109.5 .
H21B C21 H21C 109.5 .

loop_
_geom_bond_atom_site_label_1
_geom_bond_atom_site_label_2
_geom_bond_distance
_geom_bond_site_symmetry_2
Fe1 C1 2.089(4) .
Fe1 Cl2 2.2309(13) .
Fe1 Cl1 2.3648(12) .
Fe1 Cl1 2.3839(13) 3_565
Cl1 Fe1 2.3839(13) 3_565
N1 C1 1.354(5) .
N1 C2 1.387(5) .
N1 C4 1.440(5) .
N2 C1 1.349(5) .
N2 C3 1.384(5) .
N2 C13 1.448(5) .
C13 C18 1.386(6) .
C13 C14 1.392(6) .
C9 C4 1.382(6) .
C9 C8 1.384(6) .
C9 C12 1.505(6) .
C4 C5 1.403(6) .
C2 C3 1.338(6) .
C2 H2A 0.9300 .
C8 C7 1.388(7) .
C8 H8A 0.9300 .
C15 C16 1.384(7) .
C15 C14 1.385(7) .
C15 H15A 0.9300 .
C5 C6 1.394(6) .
C5 C10 1.490(6) .
C7 C6 1.377(7) .
C7 C11 1.507(6) .
C14 C19 1.498(7) .
C6 H6A 0.9300 .
C3 H3A 0.9300 .
C16 C17 1.389(7) .
C16 C20 1.510(7) .
C18 C17 1.393(6) .
C18 C21 1.507(6) .
C10 H10A 0.9600 .
C10 H10B 0.9600 .
C10 H10C 0.9600 .
C19 H19A 0.9600 .
C19 H19B 0.9600 .
C19 H19C 0.9600 .
C17 H17A 0.9300 .
C11 H11A 0.9600 .
C11 H11B 0.9600 .
C11 H11C 0.9600 .
C12 H12A 0.9600 .
C12 H12B 0.9600 .
C12 H12C 0.9600 .
C20 H20A 0.9600 .
C20 H20B 0.9600 .
C20 H20C 0.9600 .
C21 H21A 0.9600 .
C21 H21B 0.9600 .
C21 H21C 0.9600 .
